data_7205371
loop_
_publ_author_name
'Shiota, Naoki'
'Okuno, Takahiro'
'Kinuta, Takafumi'
'Sato, Tomohiro'
'Kuroda, Reiko'
'Matsubara, Yoshio'
'Imai, Yoshitane'

_publ_section_title
;
 Solid-state fluorescence host complex formed by assembly of
 two-dimensional layered network structure composed of
 2,6-naphthalenedicarboxylic acid and 2-naphthylethylamine
;
_journal_issue 5
_journal_name_full CrystEngComm
_journal_page_first 1683
_journal_paper_doi 10.1039/c0ce00446d
_journal_volume 13
_journal_year 2011
_chemical_formula_sum 'C18 H17 N O2'
_chemical_formula_weight 279.33
_chemical_name_systematic
;
?
;
_space_group_IT_number 14
_symmetry_cell_setting monoclinic
_symmetry_space_group_name_Hall '-P 2yn'
_symmetry_space_group_name_H-M 'P 1 21/n 1'
_atom_sites_solution_hydrogens geom
_atom_sites_solution_primary direct
_atom_sites_solution_secondary difmap
_audit_creation_method SHELXL-97
_cell_angle_alpha 90.00
_cell_angle_beta 96.467(2)
_cell_angle_gamma 90.00
_cell_formula_units_Z 4
_cell_length_a 12.6246(13)
_cell_length_b 6.0584(6)
_cell_length_c 21.936(2)
_cell_measurement_reflns_used 3010
_cell_measurement_temperature 115(2)
_cell_measurement_theta_max 27.89
_cell_measurement_theta_min 1.78
_cell_volume 1667.1(3)
_computing_cell_refinement 'Bruker SAINT'
_computing_data_collection 'Bruker SMART'
_computing_data_reduction 'Bruker SAINT'
_computing_structure_refinement 'SHELXL-97 (Sheldrick, 1997)'
_computing_structure_solution 'SHELXS-97 (Sheldrick, 1997)'
_diffrn_ambient_temperature 115(2)
_diffrn_measured_fraction_theta_full 0.960
_diffrn_measured_fraction_theta_max 0.960
_diffrn_measurement_device_type 'CCD area detector'
_diffrn_measurement_method '\w scans'
_diffrn_radiation_monochromator graphite
_diffrn_radiation_source 'fine-focus sealed tube'
_diffrn_radiation_type MoK\a
_diffrn_radiation_wavelength 0.71073
_diffrn_reflns_av_R_equivalents 0.0245
_diffrn_reflns_av_sigmaI/netI 0.0343
_diffrn_reflns_limit_h_max 12
_diffrn_reflns_limit_h_min -16
_diffrn_reflns_limit_k_max 7
_diffrn_reflns_limit_k_min -7
_diffrn_reflns_limit_l_max 26
_diffrn_reflns_limit_l_min -27
_diffrn_reflns_number 9804
_diffrn_reflns_theta_full 27.89
_diffrn_reflns_theta_max 27.89
_diffrn_reflns_theta_min 1.78
_exptl_absorpt_correction_T_max 0.9856
_exptl_absorpt_correction_T_min 0.9612
_exptl_absorpt_correction_type empirical
_exptl_absorpt_process_details 'Bruker SADABS'
_exptl_crystal_colour colorless
_exptl_crystal_density_method 'not measured'
_exptl_crystal_description prism
_exptl_crystal_size_max 0.55
_exptl_crystal_size_mid 0.25
_exptl_crystal_size_min 0.20
_platon_squeeze_details
;
;
_refine_diff_density_max 0.584
_refine_diff_density_min -0.383
_refine_diff_density_rms 0.067
_refine_ls_extinction_method none
_refine_ls_goodness_of_fit_ref 1.038
_refine_ls_hydrogen_treatment constr
_refine_ls_matrix_type full
_refine_ls_number_parameters 192
_refine_ls_number_reflns 3805
_refine_ls_number_restraints 0
_refine_ls_restrained_S_all 1.038
_refine_ls_R_factor_all 0.0760
_refine_ls_R_factor_gt 0.0644
_refine_ls_shift/su_max 0.000
_refine_ls_shift/su_mean 0.000
_refine_ls_structure_factor_coef Fsqd
_refine_ls_weighting_details 'calc w=1/[\s^2^(Fo^2^)+(0.1164P)^2^+0.7421P] where P=(Fo^2^+2Fc^2^)/3'
_refine_ls_weighting_scheme calc
_refine_ls_wR_factor_gt 0.1902
_refine_ls_wR_factor_ref 0.1982
_reflns_number_gt 3010
_reflns_number_total 3805
_reflns_threshold_expression >2sigma(I)
_cod_data_source_file C0CE00446D.TXT
_cod_data_source_block imai01_2
_cod_depositor_comments
;
The following automatic conversions were performed:
'_symmetry_cell_setting' value 'Monoclinic' changed to 'monoclinic'
according to '/home/saulius/struct/CIF-dictionaries/cif_core.dic'
dictionary named 'cif_core.dic' version 2.4.1 from 2010-06-29.

Automatic conversion script
Id: cif_fix_enum 1555 2011-01-17 13:19:09Z saulius 
;
_cod_original_sg_symbol_H-M P2(1)/n
_cod_database_code 7205371

loop_
_symmetry_equiv_pos_as_xyz
'x, y, z'
'-x+1/2, y+1/2, -z+1/2'
'-x, -y, -z'
'x-1/2, -y-1/2, z-1/2'

loop_
_atom_site_label
_atom_site_type_symbol
_atom_site_fract_x
_atom_site_fract_y
_atom_site_fract_z
_atom_site_U_iso_or_equiv
_atom_site_adp_type
_atom_site_occupancy
_atom_site_symmetry_multiplicity
_atom_site_calc_flag
_atom_site_refinement_flags
_atom_site_disorder_assembly
_atom_site_disorder_group
C1 C 0.16902(13) 0.5605(3) 0.35684(7) 0.0203(4) Uani 1 1 d . . .
O2 O 0.21023(10) 0.7489(2) 0.35667(6) 0.0252(3) Uani 1 1 d . . .
O3 O 0.17632(11) 0.4210(2) 0.31480(6) 0.0323(4) Uani 1 1 d . . .
C4 C 0.10460(12) 0.5001(3) 0.40829(7) 0.0175(4) Uani 1 1 d . . .
C5 C 0.09224(12) 0.6508(3) 0.45371(7) 0.0177(3) Uani 1 1 d . . .
H5 H 0.1281 0.7887 0.4538 0.021 Uiso 1 1 calc R . .
C6 C 0.02688(12) 0.6034(3) 0.50023(7) 0.0167(4) Uani 1 1 d . . .
C7 C 0.01229(13) 0.7568(3) 0.54757(7) 0.0188(4) Uani 1 1 d . . .
H7 H 0.0477 0.8953 0.5486 0.023 Uiso 1 1 calc R . .
C8 C 0.05218(13) 0.2928(3) 0.40831(7) 0.0187(4) Uani 1 1 d . . .
H8 H 0.0620 0.1876 0.3773 0.022 Uiso 1 1 calc R . .
C11 C 0.93803(14) 0.8501(3) 0.29667(8) 0.0232(4) Uani 1 1 d . . .
H11 H 0.9740 0.7122 0.3002 0.028 Uiso 1 1 calc R . .
C12 C 0.96469(15) 1.0013(3) 0.25408(8) 0.0255(4) Uani 1 1 d . . .
C13 C 0.90885(16) 1.2043(3) 0.24773(9) 0.0292(4) Uani 1 1 d . . .
H13 H 0.9258 1.3078 0.2178 0.035 Uiso 1 1 calc R . .
C14 C 0.83129(15) 1.2532(3) 0.28397(9) 0.0300(4) Uani 1 1 d . . .
H14 H 0.7947 1.3901 0.2790 0.036 Uiso 1 1 calc R . .
C15 C 0.72626(15) 1.1503(3) 0.36843(11) 0.0366(5) Uani 1 1 d . . .
H15 H 0.6898 1.2876 0.3649 0.044 Uiso 1 1 calc R . .
C16 C 0.70274(17) 1.0003(4) 0.41160(12) 0.0421(5) Uani 1 1 d . . .
H16 H 0.6500 1.0343 0.4378 0.051 Uiso 1 1 calc R . .
C17 C 0.75596(16) 0.7965(4) 0.41753(10) 0.0356(5) Uani 1 1 d . . .
H17 H 0.7390 0.6940 0.4477 0.043 Uiso 1 1 calc R . .
C18 C 0.83185(14) 0.7446(3) 0.38025(9) 0.0268(4) Uani 1 1 d . . .
H18 H 0.8671 0.6060 0.3846 0.032 Uiso 1 1 calc R . .
C19 C 0.85839(13) 0.8957(3) 0.33513(8) 0.0233(4) Uani 1 1 d . . .
C20 C 0.80451(13) 1.1021(3) 0.32908(9) 0.0265(4) Uani 1 1 d . . .
C21 C 1.05622(16) 0.9602(3) 0.21656(8) 0.0302(4) Uani 1 1 d . . .
H21 H 1.0485 1.0651 0.1811 0.036 Uiso 1 1 calc R . .
C22 C 1.0674(2) 0.7303(4) 0.19118(12) 0.0485(6) Uani 1 1 d . . .
H22A H 1.0786 0.6246 0.2251 0.073 Uiso 1 1 calc R . .
H22B H 1.1286 0.7259 0.1673 0.073 Uiso 1 1 calc R . .
H22C H 1.0024 0.6914 0.1646 0.073 Uiso 1 1 calc R . .
N21 N 1.15839(12) 1.0143(2) 0.25531(7) 0.0236(4) Uani 1 1 d . . .
H21A H 1.1532 1.1503 0.2723 0.035 Uiso 1 1 calc R . .
H21B H 1.2130 1.0137 0.2315 0.035 Uiso 1 1 calc R . .
H21C H 1.1710 0.9118 0.2856 0.035 Uiso 1 1 calc R . .

loop_
_atom_site_aniso_label
_atom_site_aniso_U_11
_atom_site_aniso_U_22
_atom_site_aniso_U_33
_atom_site_aniso_U_23
_atom_site_aniso_U_13
_atom_site_aniso_U_12
C1 0.0202(8) 0.0233(8) 0.0186(8) 0.0019(6) 0.0073(6) 0.0034(6)
O2 0.0303(7) 0.0241(7) 0.0228(6) 0.0014(5) 0.0099(5) -0.0074(5)
O3 0.0472(8) 0.0253(7) 0.0292(7) -0.0050(5) 0.0249(6) -0.0044(6)
C4 0.0187(7) 0.0181(8) 0.0166(8) 0.0031(6) 0.0058(6) 0.0017(6)
C5 0.0197(8) 0.0177(8) 0.0161(7) 0.0021(6) 0.0041(6) -0.0001(6)
C6 0.0190(8) 0.0155(8) 0.0160(7) 0.0020(6) 0.0040(6) 0.0018(6)
C7 0.0234(8) 0.0152(8) 0.0185(8) -0.0007(6) 0.0049(6) -0.0007(6)
C8 0.0251(8) 0.0161(8) 0.0159(7) -0.0007(6) 0.0061(6) 0.0017(6)
C11 0.0241(8) 0.0189(8) 0.0258(9) -0.0019(7) -0.0011(7) 0.0012(6)
C12 0.0277(9) 0.0242(9) 0.0234(9) -0.0017(7) -0.0021(7) -0.0016(7)
C13 0.0346(10) 0.0220(9) 0.0287(9) 0.0041(7) -0.0061(8) -0.0031(7)
C14 0.0277(9) 0.0191(9) 0.0397(11) -0.0012(8) -0.0116(8) 0.0019(7)
C15 0.0223(9) 0.0295(10) 0.0575(14) -0.0082(9) 0.0029(9) 0.0048(8)
C16 0.0271(10) 0.0415(12) 0.0603(14) -0.0097(11) 0.0157(10) -0.0001(9)
C17 0.0313(10) 0.0356(11) 0.0417(12) -0.0008(9) 0.0115(9) -0.0032(8)
C18 0.0243(9) 0.0244(9) 0.0315(10) -0.0021(7) 0.0020(7) -0.0010(7)
C19 0.0202(8) 0.0201(9) 0.0283(9) -0.0033(7) -0.0031(7) -0.0004(6)
C20 0.0197(8) 0.0208(9) 0.0369(10) -0.0047(7) -0.0058(7) 0.0006(7)
C21 0.0381(11) 0.0320(10) 0.0204(9) 0.0015(7) 0.0032(8) 0.0001(8)
C22 0.0450(13) 0.0541(15) 0.0470(14) -0.0136(11) 0.0076(11) -0.0032(11)
N21 0.0297(8) 0.0199(7) 0.0234(7) 0.0011(6) 0.0130(6) -0.0032(6)

loop_
_atom_type_symbol
_atom_type_description
_atom_type_scat_dispersion_real
_atom_type_scat_dispersion_imag
_atom_type_scat_source
C C 0.0033 0.0016 'International Tables Vol C Tables 4.2.6.8 and 6.1.1.4'
H H 0.0000 0.0000 'International Tables Vol C Tables 4.2.6.8 and 6.1.1.4'
N N 0.0061 0.0033 'International Tables Vol C Tables 4.2.6.8 and 6.1.1.4'
O O 0.0106 0.0060 'International Tables Vol C Tables 4.2.6.8 and 6.1.1.4'

loop_
_geom_angle_atom_site_label_1
_geom_angle_atom_site_label_2
_geom_angle_atom_site_label_3
_geom_angle
_geom_angle_site_symmetry_1
_geom_angle_site_symmetry_3
_geom_angle_publ_flag
O2 C1 O3 122.87(15) . . ?
O2 C1 C4 118.78(14) . . ?
O3 C1 C4 118.31(15) . . ?
C5 C4 C8 119.79(14) . . ?
C5 C4 C1 119.77(15) . . ?
C8 C4 C1 120.36(14) . . ?
C4 C5 C6 120.83(15) . . ?
C5 C6 C7 121.97(15) . . ?
C5 C6 C6 119.37(18) . 3_566 ?
C7 C6 C6 118.66(17) . 3_566 ?
C8 C7 C6 120.67(15) 3_566 . ?
C7 C8 C4 120.66(14) 3_566 . ?
C12 C11 C19 121.38(17) . . ?
C11 C12 C13 119.16(17) . . ?
C11 C12 C21 121.32(17) . . ?
C13 C12 C21 119.43(17) . . ?
C14 C13 C12 120.93(17) . . ?
C13 C14 C20 120.76(17) . . ?
C16 C15 C20 120.41(19) . . ?
C15 C16 C17 120.58(19) . . ?
C18 C17 C16 120.5(2) . . ?
C17 C18 C19 120.47(18) . . ?
C11 C19 C18 122.15(16) . . ?
C11 C19 C20 118.81(17) . . ?
C18 C19 C20 119.03(17) . . ?
C15 C20 C14 122.09(18) . . ?
C15 C20 C19 118.97(18) . . ?
C14 C20 C19 118.94(17) . . ?
N21 C21 C12 108.47(14) . . ?
N21 C21 C22 107.45(16) . . ?
C12 C21 C22 117.42(17) . . ?

loop_
_geom_bond_atom_site_label_1
_geom_bond_atom_site_label_2
_geom_bond_distance
_geom_bond_site_symmetry_2
_geom_bond_publ_flag
C1 O2 1.255(2) . ?
C1 O3 1.262(2) . ?
C1 C4 1.509(2) . ?
C4 C5 1.373(2) . ?
C4 C8 1.419(2) . ?
C5 C6 1.412(2) . ?
C6 C7 1.421(2) . ?
C6 C6 1.425(3) 3_566 ?
C7 C8 1.366(2) 3_566 ?
C8 C7 1.366(2) 3_566 ?
C11 C12 1.377(3) . ?
C11 C19 1.411(2) . ?
C12 C13 1.417(3) . ?
C12 C21 1.513(3) . ?
C13 C14 1.361(3) . ?
C14 C20 1.417(3) . ?
C15 C16 1.369(3) . ?
C15 C20 1.414(3) . ?
C16 C17 1.405(3) . ?
C17 C18 1.365(3) . ?
C18 C19 1.416(3) . ?
C19 C20 1.422(3) . ?
C21 N21 1.499(2) . ?
C21 C22 1.513(3) . ?

loop_
_platon_squeeze_void_nr
_platon_squeeze_void_average_x
_platon_squeeze_void_average_y
_platon_squeeze_void_average_z
_platon_squeeze_void_volume
_platon_squeeze_void_count_electrons
_platon_squeeze_void_content
1 0.000 -0.030 0.000 168 52 ' '
2 0.500 -0.045 0.500 168 52 ' '
